data_4070866
loop_
_publ_author_name
'Fischbach, Andreas'
'Bazinet, Patrick R.'
'Waterman, Rory'
'Tilley, T. Don'

_publ_section_title
;
 \b-Phosphinoethylboranes as Ambiphilic Ligands in Nickel&#x2212;Methyl
 Complexes
;
_journal_issue 6
_journal_name_full Organometallics
_journal_page_first 1135
_journal_paper_doi 10.1021/om7010886
_journal_volume 27
_journal_year 2008
_chemical_formula_moiety 'C22 H28 B P'
_chemical_formula_sum 'C22 H28 B P'
_chemical_formula_weight 334.22
_chemical_name_systematic
; 
 ? 
;
_space_group_IT_number 88
_symmetry_cell_setting tetragonal
_symmetry_space_group_name_Hall '-I 4ad'
_symmetry_space_group_name_H-M 'I 41/a :2'
_atom_sites_solution_hydrogens geom
_atom_sites_solution_primary direct
_atom_sites_solution_secondary difmap
_audit_creation_method SHELXL-97
_cell_angle_alpha 90.00
_cell_angle_beta 90.00
_cell_angle_gamma 90.00
_cell_formula_units_Z 16
_cell_length_a 21.0388(19)
_cell_length_b 21.0388(19)
_cell_length_c 17.050(2)
_cell_measurement_reflns_used 5273
_cell_measurement_temperature 108(2)
_cell_measurement_theta_max 23.201
_cell_measurement_theta_min 2.472
_cell_volume 7546.9(13)
_computing_cell_refinement 'Bruker SMART'
_computing_data_collection 'Bruker SMART'
_computing_data_reduction 'Bruker SHELXTL'
_computing_molecular_graphics 'Bruker SHELXTL'
_computing_publication_material 'Bruker SHELXTL'
_computing_structure_refinement 'SHELXL-97 (Sheldrick, 1997)'
_computing_structure_solution 'SHELXS-97 (Sheldrick, 1990)'
_diffrn_ambient_temperature 108(2)
_diffrn_measured_fraction_theta_full 0.999
_diffrn_measured_fraction_theta_max 0.999
_diffrn_measurement_device_type 'CCC area detedtor'
_diffrn_measurement_method \w/2\q-scans
_diffrn_radiation_monochromator graphite
_diffrn_radiation_source 'fine-focus sealed tube'
_diffrn_radiation_type MoK\a
_diffrn_radiation_wavelength 0.71073
_diffrn_reflns_av_R_equivalents 0.0357
_diffrn_reflns_av_sigmaI/netI 0.0225
_diffrn_reflns_limit_h_max 23
_diffrn_reflns_limit_h_min -18
_diffrn_reflns_limit_k_max 23
_diffrn_reflns_limit_k_min -23
_diffrn_reflns_limit_l_max 16
_diffrn_reflns_limit_l_min -18
_diffrn_reflns_number 16867
_diffrn_reflns_theta_full 23.26
_diffrn_reflns_theta_max 23.26
_diffrn_reflns_theta_min 1.54
_diffrn_standards_decay_% 0
_diffrn_standards_interval_count 0
_diffrn_standards_interval_time 0
_diffrn_standards_number 0
_exptl_absorpt_coefficient_mu 0.146
_exptl_absorpt_correction_T_max 0.96
_exptl_absorpt_correction_T_min 0.848
_exptl_absorpt_correction_type multi-scan
_exptl_absorpt_process_details 'sadabs, 2004'
_exptl_crystal_colour colorless
_exptl_crystal_density_diffrn 1.177
_exptl_crystal_density_method 'not measured'
_exptl_crystal_description block
_exptl_crystal_F_000 2880
_exptl_crystal_size_max 0.5
_exptl_crystal_size_mid 0.5
_exptl_crystal_size_min 0.3
_refine_diff_density_max 0.277
_refine_diff_density_min -0.201
_refine_diff_density_rms 0.031
_refine_ls_extinction_method none
_refine_ls_goodness_of_fit_ref 1.037
_refine_ls_hydrogen_treatment constr
_refine_ls_matrix_type full
_refine_ls_number_parameters 217
_refine_ls_number_reflns 2701
_refine_ls_number_restraints 0
_refine_ls_restrained_S_all 1.037
_refine_ls_R_factor_all 0.0422
_refine_ls_R_factor_gt 0.0339
_refine_ls_shift/su_max 0.001
_refine_ls_shift/su_mean 0.000
_refine_ls_structure_factor_coef Fsqd
_refine_ls_weighting_details 'calc w=1/[\s^2^(Fo^2^)+(0.0341P)^2^+6.8923P] where P=(Fo^2^+2Fc^2^)/3'
_refine_ls_weighting_scheme calc
_refine_ls_wR_factor_gt 0.0788
_refine_ls_wR_factor_ref 0.0834
_reflns_number_gt 2316
_reflns_number_total 2701
_reflns_threshold_expression >2sigma(I)
_cod_data_source_file om7010886-file001.cif
_cod_data_source_block Compound_1b
_cod_original_cell_volume 7547.0(13)
_cod_original_sg_symbol_H-M 'I 41/a'
_cod_database_code 4070866

loop_
_symmetry_equiv_pos_as_xyz
'x, y, z'
'-x+1/2, -y, z+1/2'
'-y+3/4, x+1/4, z+1/4'
'y+3/4, -x+3/4, z+3/4'
'x+1/2, y+1/2, z+1/2'
'-x+1, -y+1/2, z+1'
'-y+5/4, x+3/4, z+3/4'
'y+5/4, -x+5/4, z+5/4'
'-x, -y, -z'
'x-1/2, y, -z-1/2'
'y-3/4, -x-1/4, -z-1/4'
'-y-3/4, x-3/4, -z-3/4'
'-x+1/2, -y+1/2, -z+1/2'
'x, y+1/2, -z'
'y-1/4, -x+1/4, -z+1/4'
'-y-1/4, x-1/4, -z-1/4'

loop_
_atom_site_label
_atom_site_type_symbol
_atom_site_fract_x
_atom_site_fract_y
_atom_site_fract_z
_atom_site_U_iso_or_equiv
_atom_site_adp_type
_atom_site_occupancy
_atom_site_symmetry_multiplicity
_atom_site_calc_flag
_atom_site_refinement_flags
C1 C 0.27216(8) 0.90032(9) -0.06317(10) 0.0294(4) Uani 1 1 d .
H1A H 0.2572 0.8613 -0.0871 0.035 Uiso 1 1 calc R
H1B H 0.2491 0.9351 -0.0874 0.035 Uiso 1 1 calc R
B1 B 0.36410(10) 0.90829(9) -0.17527(12) 0.0277(5) Uani 1 1 d .
C2 C 0.34269(8) 0.90801(9) -0.08282(11) 0.0296(4) Uani 1 1 d .
H2A H 0.3656 0.8739 -0.0569 0.036 Uiso 1 1 calc R
H2B H 0.3571 0.9476 -0.0596 0.036 Uiso 1 1 calc R
C3 C 0.43974(9) 0.89190(9) -0.18310(11) 0.0342(5) Uani 1 1 d .
H3A H 0.4635 0.9221 -0.1506 0.041 Uiso 1 1 calc R
C4 C 0.45027(9) 0.82435(9) -0.14957(13) 0.0432(5) Uani 1 1 d .
H4A H 0.4939 0.8120 -0.1600 0.052 Uiso 1 1 calc R
H4B H 0.4451 0.8263 -0.0931 0.052 Uiso 1 1 calc R
C5 C 0.40631(10) 0.77192(10) -0.18140(14) 0.0480(6) Uani 1 1 d .
H5A H 0.4241 0.7563 -0.2302 0.058 Uiso 1 1 calc R
H5B H 0.4065 0.7369 -0.1444 0.058 Uiso 1 1 calc R
C6 C 0.33705(9) 0.79127(9) -0.19644(12) 0.0388(5) Uani 1 1 d .
H6A H 0.3142 0.7900 -0.1471 0.047 Uiso 1 1 calc R
H6B H 0.3178 0.7601 -0.2310 0.047 Uiso 1 1 calc R
C7 C 0.32865(9) 0.85780(8) -0.23311(11) 0.0326(4) Uani 1 1 d .
H7A H 0.2832 0.8679 -0.2344 0.039 Uiso 1 1 calc R
C8 C 0.35447(10) 0.85943(10) -0.31779(12) 0.0429(5) Uani 1 1 d .
H8A H 0.3366 0.8236 -0.3460 0.052 Uiso 1 1 calc R
H8B H 0.3389 0.8978 -0.3428 0.052 Uiso 1 1 calc R
C9 C 0.42710(11) 0.85752(11) -0.32738(13) 0.0543(6) Uani 1 1 d .
H9A H 0.4410 0.8137 -0.3235 0.065 Uiso 1 1 calc R
H9B H 0.4377 0.8724 -0.3796 0.065 Uiso 1 1 calc R
C10 C 0.46417(10) 0.89713(10) -0.26760(12) 0.0457(5) Uani 1 1 d .
H10A H 0.4626 0.9414 -0.2835 0.055 Uiso 1 1 calc R
H10B H 0.5083 0.8839 -0.2687 0.055 Uiso 1 1 calc R
C11 C 0.29951(8) 0.83572(8) 0.08577(11) 0.0294(4) Uani 1 1 d .
C12 C 0.31207(9) 0.83440(9) 0.16618(11) 0.0348(5) Uani 1 1 d .
H12A H 0.2970 0.8670 0.1980 0.042 Uiso 1 1 calc R
C13 C 0.34668(10) 0.78511(10) 0.19907(12) 0.0420(5) Uani 1 1 d .
H13A H 0.3544 0.7846 0.2528 0.050 Uiso 1 1 calc R
C14 C 0.36975(10) 0.73667(10) 0.15242(13) 0.0477(6) Uani 1 1 d .
H14A H 0.3937 0.7041 0.1744 0.057 Uiso 1 1 calc R
C15 C 0.35703(10) 0.73686(9) 0.07324(13) 0.0452(5) Uani 1 1 d .
H15A H 0.3722 0.7041 0.0418 0.054 Uiso 1 1 calc R
C16 C 0.32178(9) 0.78540(9) 0.04022(12) 0.0361(5) Uani 1 1 d .
H16A H 0.3128 0.7845 -0.0132 0.043 Uiso 1 1 calc R
C17 C 0.28696(8) 0.97386(8) 0.07246(10) 0.0291(4) Uani 1 1 d .
C18 C 0.34503(9) 0.97845(10) 0.11073(11) 0.0384(5) Uani 1 1 d .
H18A H 0.3669 0.9416 0.1242 0.046 Uiso 1 1 calc R
C19 C 0.37078(11) 1.03704(11) 0.12910(12) 0.0498(6) Uani 1 1 d .
H19A H 0.4098 1.0394 0.1545 0.060 Uiso 1 1 calc R
C20 C 0.33870(12) 1.09209(11) 0.10991(13) 0.0542(6) Uani 1 1 d .
H20A H 0.3555 1.1315 0.1236 0.065 Uiso 1 1 calc R
C21 C 0.28153(11) 1.08840(10) 0.07025(13) 0.0479(6) Uani 1 1 d .
H21A H 0.2602 1.1254 0.0562 0.058 Uiso 1 1 calc R
C22 C 0.25601(9) 1.02973(9) 0.05143(11) 0.0369(5) Uani 1 1 d .
H22A H 0.2177 1.0276 0.0244 0.044 Uiso 1 1 calc R
P1C P 0.25134(2) 0.89834(2) 0.04123(3) 0.02615(15) Uani 1 1 d .

loop_
_atom_site_aniso_label
_atom_site_aniso_U_11
_atom_site_aniso_U_22
_atom_site_aniso_U_33
_atom_site_aniso_U_23
_atom_site_aniso_U_13
_atom_site_aniso_U_12
C1 0.0297(10) 0.0291(10) 0.0292(10) -0.0004(8) -0.0006(8) 0.0000(8)
B1 0.0278(11) 0.0226(11) 0.0326(12) 0.0026(9) 0.0016(9) 0.0052(9)
C2 0.0277(10) 0.0261(10) 0.0350(11) 0.0023(8) 0.0003(8) -0.0003(8)
C3 0.0284(10) 0.0320(10) 0.0422(12) -0.0008(9) 0.0023(9) 0.0054(8)
C4 0.0323(11) 0.0402(12) 0.0573(14) 0.0043(10) 0.0010(10) 0.0145(9)
C5 0.0481(13) 0.0319(11) 0.0640(15) 0.0035(10) 0.0015(11) 0.0102(10)
C6 0.0415(12) 0.0306(11) 0.0445(12) -0.0055(9) 0.0010(9) 0.0017(9)
C7 0.0315(10) 0.0287(10) 0.0375(11) -0.0046(8) 0.0001(8) 0.0060(8)
C8 0.0579(14) 0.0343(11) 0.0366(12) -0.0078(9) -0.0018(10) 0.0060(10)
C9 0.0648(16) 0.0513(14) 0.0467(14) -0.0043(11) 0.0201(12) 0.0119(12)
C10 0.0357(12) 0.0464(13) 0.0549(14) 0.0014(10) 0.0153(10) 0.0113(10)
C11 0.0261(10) 0.0277(10) 0.0344(11) 0.0036(8) 0.0014(8) -0.0035(8)
C12 0.0312(10) 0.0367(11) 0.0366(12) 0.0009(9) -0.0007(9) -0.0004(8)
C13 0.0405(12) 0.0449(13) 0.0405(12) 0.0098(10) -0.0058(9) -0.0008(10)
C14 0.0496(13) 0.0350(12) 0.0586(15) 0.0126(11) -0.0079(11) 0.0047(10)
C15 0.0548(14) 0.0283(11) 0.0526(14) 0.0025(10) 0.0025(11) 0.0065(10)
C16 0.0415(12) 0.0294(11) 0.0374(11) 0.0033(9) 0.0015(9) -0.0023(9)
C17 0.0306(10) 0.0297(10) 0.0270(10) -0.0025(8) 0.0063(8) -0.0049(8)
C18 0.0355(11) 0.0401(12) 0.0395(12) 0.0002(9) -0.0019(9) -0.0075(9)
C19 0.0488(13) 0.0579(15) 0.0426(13) -0.0054(11) -0.0039(10) -0.0225(12)
C20 0.0725(17) 0.0417(13) 0.0485(14) -0.0130(11) 0.0131(12) -0.0270(12)
C21 0.0604(15) 0.0289(11) 0.0545(14) -0.0006(10) 0.0180(12) -0.0050(10)
C22 0.0361(11) 0.0341(11) 0.0405(12) 0.0023(9) 0.0070(9) -0.0024(9)
P1C 0.0258(3) 0.0255(3) 0.0271(3) -0.00025(19) 0.0005(2) -0.00169(19)

loop_
_atom_type_symbol
_atom_type_description
_atom_type_scat_dispersion_real
_atom_type_scat_dispersion_imag
_atom_type_scat_source
C C 0.0033 0.0016 'International Tables Vol C Tables 4.2.6.8 and 6.1.1.4'
H H 0.0000 0.0000 'International Tables Vol C Tables 4.2.6.8 and 6.1.1.4'
B B 0.0013 0.0007 'International Tables Vol C Tables 4.2.6.8 and 6.1.1.4'
P P 0.1023 0.0942 'International Tables Vol C Tables 4.2.6.8 and 6.1.1.4'

loop_
_geom_angle_atom_site_label_1
_geom_angle_atom_site_label_2
_geom_angle_atom_site_label_3
_geom_angle
_geom_angle_site_symmetry_3
C2 C1 P1C 116.53(13) .
C2 C1 H1A 108.2 .
P1C C1 H1A 108.2 .
C2 C1 H1B 108.2 .
P1C C1 H1B 108.2 .
H1A C1 H1B 107.3 .
C7 B1 C3 104.99(15) .
C7 B1 C2 116.96(15) .
C3 B1 C2 110.21(15) .
C7 B1 P1C 113.22(13) 7_554
C3 B1 P1C 107.59(12) 7_554
C2 B1 P1C 103.63(12) 7_554
C1 C2 B1 118.52(15) .
C1 C2 H2A 107.7 .
B1 C2 H2A 107.7 .
C1 C2 H2B 107.7 .
B1 C2 H2B 107.7 .
H2A C2 H2B 107.1 .
C10 C3 C4 111.40(16) .
C10 C3 B1 112.84(16) .
C4 C3 B1 107.64(15) .
C10 C3 H3A 108.3 .
C4 C3 H3A 108.3 .
B1 C3 H3A 108.3 .
C5 C4 C3 116.23(17) .
C5 C4 H4A 108.2 .
C3 C4 H4A 108.2 .
C5 C4 H4B 108.2 .
C3 C4 H4B 108.2 .
H4A C4 H4B 107.4 .
C6 C5 C4 116.09(16) .
C6 C5 H5A 108.3 .
C4 C5 H5A 108.3 .
C6 C5 H5B 108.3 .
C4 C5 H5B 108.3 .
H5A C5 H5B 107.4 .
C5 C6 C7 114.65(16) .
C5 C6 H6A 108.6 .
C7 C6 H6A 108.6 .
C5 C6 H6B 108.6 .
C7 C6 H6B 108.6 .
H6A C6 H6B 107.6 .
C8 C7 C6 111.03(15) .
C8 C7 B1 112.98(16) .
C6 C7 B1 107.08(15) .
C8 C7 H7A 108.5 .
C6 C7 H7A 108.5 .
B1 C7 H7A 108.5 .
C9 C8 C7 116.67(17) .
C9 C8 H8A 108.1 .
C7 C8 H8A 108.1 .
C9 C8 H8B 108.1 .
C7 C8 H8B 108.1 .
H8A C8 H8B 107.3 .
C10 C9 C8 114.94(17) .
C10 C9 H9A 108.5 .
C8 C9 H9A 108.5 .
C10 C9 H9B 108.5 .
C8 C9 H9B 108.5 .
H9A C9 H9B 107.5 .
C9 C10 C3 114.58(17) .
C9 C10 H10A 108.6 .
C3 C10 H10A 108.6 .
C9 C10 H10B 108.6 .
C3 C10 H10B 108.6 .
H10A C10 H10B 107.6 .
C16 C11 C12 117.92(17) .
C16 C11 P1C 120.15(14) .
C12 C11 P1C 121.82(14) .
C13 C12 C11 120.77(18) .
C13 C12 H12A 119.6 .
C11 C12 H12A 119.6 .
C14 C13 C12 120.25(19) .
C14 C13 H13A 119.9 .
C12 C13 H13A 119.9 .
C15 C14 C13 119.7(2) .
C15 C14 H14A 120.2 .
C13 C14 H14A 120.2 .
C14 C15 C16 120.4(2) .
C14 C15 H15A 119.8 .
C16 C15 H15A 119.8 .
C15 C16 C11 120.96(19) .
C15 C16 H16A 119.5 .
C11 C16 H16A 119.5 .
C18 C17 C22 118.32(17) .
C18 C17 P1C 123.77(14) .
C22 C17 P1C 117.75(14) .
C19 C18 C17 120.9(2) .
C19 C18 H18A 119.6 .
C17 C18 H18A 119.6 .
C20 C19 C18 120.2(2) .
C20 C19 H19A 119.9 .
C18 C19 H19A 119.9 .
C19 C20 C21 119.64(19) .
C19 C20 H20A 120.2 .
C21 C20 H20A 120.2 .
C20 C21 C22 120.1(2) .
C20 C21 H21A 120.0 .
C22 C21 H21A 120.0 .
C21 C22 C17 120.8(2) .
C21 C22 H22A 119.6 .
C17 C22 H22A 119.6 .
C11 P1C C1 106.70(8) .
C11 P1C C17 106.08(8) .
C1 P1C C17 99.46(8) .
C11 P1C B1 108.72(8) 8_354
C1 P1C B1 120.00(8) 8_354
C17 P1C B1 114.73(8) 8_354

loop_
_geom_bond_atom_site_label_1
_geom_bond_atom_site_label_2
_geom_bond_distance
_geom_bond_site_symmetry_2
C1 C2 1.530(2) .
C1 P1C 1.8336(18) .
C1 H1A 0.9700 .
C1 H1B 0.9700 .
B1 C7 1.630(3) .
B1 C3 1.634(3) .
B1 C2 1.640(3) .
B1 P1C 2.056(2) 7_554
C2 H2A 0.9700 .
C2 H2B 0.9700 .
C3 C10 1.534(3) .
C3 C4 1.548(3) .
C3 H3A 0.9800 .
C4 C5 1.538(3) .
C4 H4A 0.9700 .
C4 H4B 0.9700 .
C5 C6 1.534(3) .
C5 H5A 0.9700 .
C5 H5B 0.9700 .
C6 C7 1.543(3) .
C6 H6A 0.9700 .
C6 H6B 0.9700 .
C7 C8 1.543(3) .
C7 H7A 0.9800 .
C8 C9 1.537(3) .
C8 H8A 0.9700 .
C8 H8B 0.9700 .
C9 C10 1.530(3) .
C9 H9A 0.9700 .
C9 H9B 0.9700 .
C10 H10A 0.9700 .
C10 H10B 0.9700 .
C11 C16 1.394(3) .
C11 C12 1.396(3) .
C11 P1C 1.8274(18) .
C12 C13 1.386(3) .
C12 H12A 0.9300 .
C13 C14 1.381(3) .
C13 H13A 0.9300 .
C14 C15 1.376(3) .
C14 H14A 0.9300 .
C15 C16 1.382(3) .
C15 H15A 0.9300 .
C16 H16A 0.9300 .
C17 C18 1.388(3) .
C17 C22 1.391(3) .
C17 P1C 1.8357(18) .
C18 C19 1.382(3) .
C18 H18A 0.9300 .
C19 C20 1.380(3) .
C19 H19A 0.9300 .
C20 C21 1.382(3) .
C20 H20A 0.9300 .
C21 C22 1.384(3) .
C21 H21A 0.9300 .
C22 H22A 0.9300 .
P1C B1 2.056(2) 8_354

loop_
_geom_torsion_atom_site_label_1
_geom_torsion_atom_site_label_2
_geom_torsion_atom_site_label_3
_geom_torsion_atom_site_label_4
_geom_torsion
_geom_torsion_site_symmetry_1
_geom_torsion_site_symmetry_4
P1C C1 C2 B1 178.50(13) . .
C7 B1 C2 C1 -40.4(2) . .
C3 B1 C2 C1 -160.13(15) . .
P1C B1 C2 C1 84.99(17) 7_554 .
C7 B1 C3 C10 58.2(2) . .
C2 B1 C3 C10 -174.98(16) . .
P1C B1 C3 C10 -62.64(18) 7_554 .
C7 B1 C3 C4 -65.08(19) . .
C2 B1 C3 C4 61.7(2) . .
P1C B1 C3 C4 174.05(13) 7_554 .
C10 C3 C4 C5 -73.3(2) . .
B1 C3 C4 C5 50.9(2) . .
C3 C4 C5 C6 -37.9(3) . .
C4 C5 C6 C7 40.4(3) . .
C5 C6 C7 C8 67.7(2) . .
C5 C6 C7 B1 -56.1(2) . .
C3 B1 C7 C8 -54.56(19) . .
C2 B1 C7 C8 -177.07(15) . .
P1C B1 C7 C8 62.53(18) 7_554 .
C3 B1 C7 C6 68.00(18) . .
C2 B1 C7 C6 -54.5(2) . .
P1C B1 C7 C6 -174.91(12) 7_554 .
C6 C7 C8 C9 -72.2(2) . .
B1 C7 C8 C9 48.2(2) . .
C7 C8 C9 C10 -40.0(3) . .
C8 C9 C10 C3 42.6(3) . .
C4 C3 C10 C9 66.9(2) . .
B1 C3 C10 C9 -54.3(2) . .
C16 C11 C12 C13 1.2(3) . .
P1C C11 C12 C13 177.50(15) . .
C11 C12 C13 C14 0.5(3) . .
C12 C13 C14 C15 -1.4(3) . .
C13 C14 C15 C16 0.5(3) . .
C14 C15 C16 C11 1.3(3) . .
C12 C11 C16 C15 -2.2(3) . .
P1C C11 C16 C15 -178.48(15) . .
C22 C17 C18 C19 1.5(3) . .
P1C C17 C18 C19 176.64(15) . .
C17 C18 C19 C20 0.4(3) . .
C18 C19 C20 C21 -1.8(3) . .
C19 C20 C21 C22 1.4(3) . .
C20 C21 C22 C17 0.5(3) . .
C18 C17 C22 C21 -1.9(3) . .
P1C C17 C22 C21 -177.36(15) . .
C16 C11 P1C C1 -25.40(17) . .
C12 C11 P1C C1 158.42(15) . .
C16 C11 P1C C17 -130.77(15) . .
C12 C11 P1C C17 53.05(17) . .
C16 C11 P1C B1 105.36(15) . 8_354
C12 C11 P1C B1 -70.83(16) . 8_354
C2 C1 P1C C11 -54.37(15) . .
C2 C1 P1C C17 55.70(15) . .
C2 C1 P1C B1 -178.44(12) . 8_354
C18 C17 P1C C11 9.80(18) . .
C22 C17 P1C C11 -175.00(14) . .
C18 C17 P1C C1 -100.77(17) . .
C22 C17 P1C C1 74.44(15) . .
C18 C17 P1C B1 129.83(16) . 8_354
C22 C17 P1C B1 -54.97(17) . 8_354
